data_7056523
loop_
_publ_author_name
'Alaji, Z.'
'Safaei, E.'
'Wojtczak, A.'

_publ_section_title
;
 Development of pyridine based o-aminophenolate zinc complexes as
 structurally tunable catalysts for CO2 fixation into cyclic carbonates
;
_journal_name_full 'New J. Chem.'
_journal_paper_doi 10.1039/C7NJ01656E
_journal_year 2017
_chemical_formula_moiety 'C29 H33 N3 O3 Zn, 0.5(H2 O)'
_chemical_formula_sum 'C29 H34 N3 O3.5 Zn'
_chemical_formula_weight 545.96
_chemical_name_systematic
;
 ?
;
_space_group_crystal_system triclinic
_space_group_IT_number 2
_space_group_name_Hall '-P 1'
_space_group_name_H-M_alt 'P -1'
_symmetry_space_group_name_Hall '-P 1'
_symmetry_space_group_name_H-M 'P -1'
_atom_sites_solution_hydrogens difmap
_atom_sites_solution_primary patterson
_atom_sites_solution_secondary difmap
_audit_creation_method SHELXL-2014
_audit_update_record
;
2017-06-26 deposited with the CCDC.
2017-07-31 downloaded from the CCDC.
;
_cell_angle_alpha 94.834(10)
_cell_angle_beta 98.779(11)
_cell_angle_gamma 114.583(12)
_cell_formula_units_Z 2
_cell_length_a 10.1927(13)
_cell_length_b 10.2059(12)
_cell_length_c 14.7907(19)
_cell_measurement_reflns_used 3504
_cell_measurement_temperature 293(2)
_cell_measurement_theta_max 27.8588
_cell_measurement_theta_min 2.2078
_cell_volume 1363.9(3)
_computing_cell_refinement 'CrysAlisPro 1.171.38.43, Rigaku OD, 2015'
_computing_data_collection 'CrysAlisPro 1.171.38.43, Rigaku OD, 2015'
_computing_data_reduction 'CrysAlisPro 1.171.38.43, Rigaku OD, 2015'
_computing_publication_material 'CIFTAB-2014 (Sheldrick, 2014)'
_computing_structure_refinement 'SHELXL-2014 (Sheldrick, 2014)'
_computing_structure_solution 'SHELXS-2014 (Sheldrick, 2014)'
_diffrn_ambient_temperature 293(2)
_diffrn_detector_area_resol_mean 8.2564
_diffrn_measured_fraction_theta_full 0.998
_diffrn_measured_fraction_theta_max 0.871
_diffrn_measurement_device_type 'Oxford Sapphire CCD'
_diffrn_measurement_method \q/2\q
_diffrn_radiation_type MoK\a
_diffrn_radiation_wavelength 0.71073
_diffrn_reflns_av_R_equivalents 0.0566
_diffrn_reflns_av_unetI/netI 0.0598
_diffrn_reflns_Laue_measured_fraction_full 0.998
_diffrn_reflns_Laue_measured_fraction_max 0.871
_diffrn_reflns_limit_h_max 12
_diffrn_reflns_limit_h_min -12
_diffrn_reflns_limit_k_max 11
_diffrn_reflns_limit_k_min -13
_diffrn_reflns_limit_l_max 18
_diffrn_reflns_limit_l_min -19
_diffrn_reflns_number 8580
_diffrn_reflns_point_group_measured_fraction_full 0.998
_diffrn_reflns_point_group_measured_fraction_max 0.871
_diffrn_reflns_theta_full 25.000
_diffrn_reflns_theta_max 27.921
_diffrn_reflns_theta_min 2.225
_diffrn_source 'fine-focus sealed tube'
_exptl_absorpt_coefficient_mu 0.937
_exptl_absorpt_correction_T_max 0.873
_exptl_absorpt_correction_T_min 0.708
_exptl_absorpt_correction_type analytical
_exptl_absorpt_process_details 'CrysAlisPro 1.171.38.43 (Rigaku OD, 2015)'
_exptl_crystal_colour brown
_exptl_crystal_density_diffrn 1.329
_exptl_crystal_description Plate
_exptl_crystal_F_000 574
_exptl_crystal_size_max 0.530
_exptl_crystal_size_mid 0.310
_exptl_crystal_size_min 0.168
_refine_diff_density_max 0.900
_refine_diff_density_min -0.557
_refine_diff_density_rms 0.127
_refine_ls_extinction_method none
_refine_ls_goodness_of_fit_ref 1.069
_refine_ls_hydrogen_treatment constr
_refine_ls_matrix_type full
_refine_ls_number_parameters 334
_refine_ls_number_reflns 5709
_refine_ls_number_restraints 0
_refine_ls_restrained_S_all 1.069
_refine_ls_R_factor_all 0.0851
_refine_ls_R_factor_gt 0.0611
_refine_ls_shift/su_max 0.000
_refine_ls_shift/su_mean 0.000
_refine_ls_structure_factor_coef Fsqd
_refine_ls_weighting_details 'w=1/[\s^2^(Fo^2^)+(0.1473P)^2^] where P=(Fo^2^+2Fc^2^)/3'
_refine_ls_weighting_scheme calc
_refine_ls_wR_factor_gt 0.1653
_refine_ls_wR_factor_ref 0.2128
_reflns_Friedel_coverage 0.000
_reflns_number_gt 4310
_reflns_number_total 5709
_reflns_threshold_expression 'I > 2\s(I)'
_cod_data_source_file c7nj01656e2.cif
_cod_data_source_block e709a
_cod_original_cell_volume 1364.0(3)
_cod_original_formula_sum 'C29 H34 N3 O3.50 Zn'
_cod_database_code 7056523
_shelx_space_group_comment
;
The symmetry employed for this shelxl refinement is uniquely defined
by the following loop, which should always be used as a source of
symmetry information in preference to the above space-group names.
They are only intended as comments.
;
_shelx_estimated_absorpt_t_min 0.637
_shelx_estimated_absorpt_t_max 0.859
_shelxl_version_number 2014-3

loop_
_space_group_symop_operation_xyz
'x, y, z'
'-x, -y, -z'

loop_
_atom_site_label
_atom_site_type_symbol
_atom_site_fract_x
_atom_site_fract_y
_atom_site_fract_z
_atom_site_U_iso_or_equiv
_atom_site_adp_type
_atom_site_occupancy
_atom_site_site_symmetry_order
_atom_site_calc_flag
_atom_site_refinement_flags_posn
_atom_site_refinement_flags_adp
_atom_site_refinement_flags_occupancy
Zn1 Zn 0.88881(5) 0.64538(5) 0.66132(3) 0.0366(2) Uani 1 1 d . . .
O1 O 0.8459(3) 0.6764(3) 0.78520(19) 0.0394(7) Uani 1 1 d . . .
C1 C 0.7975(4) 0.7761(4) 0.7963(3) 0.0319(8) Uani 1 1 d . . .
C2 C 0.7596(4) 0.8137(4) 0.8811(3) 0.0326(8) Uani 1 1 d . . .
C3 C 0.7104(5) 0.9215(4) 0.8872(3) 0.0367(9) Uani 1 1 d . . .
H3A H 0.6871 0.9455 0.9427 0.044 Uiso 1 1 calc R U .
C4 C 0.6940(5) 0.9959(5) 0.8145(3) 0.0388(9) Uani 1 1 d . . .
C5 C 0.7291(5) 0.9586(5) 0.7323(3) 0.0393(9) Uani 1 1 d . . .
H5A H 0.7193 1.0066 0.6828 0.047 Uiso 1 1 calc R U .
C6 C 0.7786(4) 0.8510(4) 0.7217(3) 0.0328(8) Uani 1 1 d . . .
N1 N 0.8222(4) 0.8101(3) 0.6411(2) 0.0323(7) Uani 1 1 d . . .
C7 C 0.8094(4) 0.8608(4) 0.5653(3) 0.0346(8) Uani 1 1 d . . .
H7A H 0.7664 0.9253 0.5643 0.042 Uiso 1 1 calc R U .
C8 C 0.8553(4) 0.8281(4) 0.4799(3) 0.0339(8) Uani 1 1 d . . .
C9 C 0.8069(5) 0.8761(5) 0.4018(3) 0.0434(10) Uani 1 1 d . . .
H9A H 0.7478 0.9245 0.4062 0.052 Uiso 1 1 calc R U .
C10 C 0.8449(5) 0.8533(5) 0.3173(3) 0.0497(11) Uani 1 1 d . . .
H10A H 0.8092 0.8847 0.2660 0.060 Uiso 1 1 calc R U .
C11 C 0.9337(5) 0.7854(6) 0.3089(3) 0.0499(11) Uani 1 1 d . . .
H11A H 0.9592 0.7715 0.2523 0.060 Uiso 1 1 calc R U .
C12 C 0.9860(5) 0.7369(5) 0.3852(3) 0.0442(10) Uani 1 1 d . . .
H12A H 1.0459 0.6897 0.3794 0.053 Uiso 1 1 calc R U .
C13 C 0.9493(4) 0.7586(4) 0.4703(3) 0.0357(8) Uani 1 1 d . . .
N2 N 1.0061(4) 0.7158(4) 0.5503(2) 0.0341(7) Uani 1 1 d . . .
C14 C 1.1284(5) 0.7121(5) 0.5611(3) 0.0417(9) Uani 1 1 d . . .
H14A H 1.1843 0.7349 0.5156 0.050 Uiso 1 1 calc R U .
C15 C 1.1825(5) 0.6712(4) 0.6463(3) 0.0388(9) Uani 1 1 d . . .
C16 C 1.3190(5) 0.6724(6) 0.6648(3) 0.0527(12) Uani 1 1 d . . .
H16A H 1.3792 0.6954 0.6216 0.063 Uiso 1 1 calc R U .
C17 C 1.3659(6) 0.6387(7) 0.7493(4) 0.0630(14) Uani 1 1 d . . .
H17A H 1.4572 0.6369 0.7633 0.076 Uiso 1 1 calc R U .
C18 C 1.2722(6) 0.6074(7) 0.8128(4) 0.0620(14) Uani 1 1 d . . .
H18A H 1.3012 0.5862 0.8703 0.074 Uiso 1 1 calc R U .
C19 C 1.1360(6) 0.6085(6) 0.7887(3) 0.0538(12) Uani 1 1 d . . .
H19A H 1.0732 0.5861 0.8304 0.065 Uiso 1 1 calc R U .
N3 N 1.0926(4) 0.6404(4) 0.7082(2) 0.0421(8) Uani 1 1 d . . .
C20 C 0.7714(5) 0.7319(5) 0.9630(3) 0.0412(9) Uani 1 1 d . . .
C21 C 0.6671(7) 0.5700(5) 0.9314(4) 0.0596(13) Uani 1 1 d . . .
H21A H 0.5680 0.5586 0.9129 0.071 Uiso 1 1 calc R U .
H21B H 0.6955 0.5323 0.8799 0.071 Uiso 1 1 calc R U .
H21C H 0.6725 0.5174 0.9816 0.071 Uiso 1 1 calc R U .
C22 C 0.7265(8) 0.7883(7) 1.0482(3) 0.0709(17) Uani 1 1 d . . .
H22A H 0.7910 0.8900 1.0690 0.085 Uiso 1 1 calc R U .
H22B H 0.6267 0.7755 1.0311 0.085 Uiso 1 1 calc R U .
H22C H 0.7341 0.7342 1.0972 0.085 Uiso 1 1 calc R U .
C23 C 0.9300(6) 0.7519(8) 0.9928(4) 0.0712(17) Uani 1 1 d . . .
H23A H 0.9946 0.8538 1.0125 0.085 Uiso 1 1 calc R U .
H23B H 0.9360 0.6997 1.0431 0.085 Uiso 1 1 calc R U .
H23C H 0.9590 0.7146 0.9414 0.085 Uiso 1 1 calc R U .
C24 C 0.6430(6) 1.1181(5) 0.8263(3) 0.0505(11) Uani 1 1 d . . .
C25 C 0.6498(8) 1.1706(7) 0.9263(4) 0.0758(18) Uani 1 1 d . . .
H25A H 0.7478 1.2011 0.9616 0.091 Uiso 1 1 calc R U .
H25B H 0.6247 1.2515 0.9296 0.091 Uiso 1 1 calc R U .
H25C H 0.5812 1.0927 0.9511 0.091 Uiso 1 1 calc R U .
C26 C 0.7505(9) 1.2550(7) 0.7909(5) 0.088(2) Uani 1 1 d . . .
H26A H 0.8485 1.2886 0.8269 0.105 Uiso 1 1 calc R U .
H26B H 0.7499 1.2290 0.7269 0.105 Uiso 1 1 calc R U .
H26C H 0.7191 1.3312 0.7971 0.105 Uiso 1 1 calc R U .
C27 C 0.4923(9) 1.0695(10) 0.7686(7) 0.126(4) Uani 1 1 d . . .
H27A H 0.4913 1.0368 0.7056 0.151 Uiso 1 1 calc R U .
H27B H 0.4225 0.9908 0.7923 0.151 Uiso 1 1 calc R U .
H27C H 0.4660 1.1496 0.7708 0.151 Uiso 1 1 calc R U .
O2 O 0.7554(4) 0.4460(3) 0.5919(2) 0.0556(9) Uani 1 1 d . . .
C28 C 0.6228(8) 0.3807(6) 0.5793(3) 0.0636(15) Uani 1 1 d . . .
C29 C 0.5385(7) 0.4550(7) 0.6214(5) 0.086(2) Uani 1 1 d . . .
H29A H 0.4349 0.3910 0.6059 0.104 Uiso 1 1 calc R U .
H29B H 0.5714 0.4769 0.6876 0.104 Uiso 1 1 calc R U .
H29C H 0.5562 0.5439 0.5973 0.104 Uiso 1 1 calc R U .
O3 O 0.5472(7) 0.2586(5) 0.5303(4) 0.1059(18) Uani 1 1 d . . .
O1W O 0.6129(11) 0.0448(10) 0.5065(8) 0.099(3) Uani 0.5 1 d . . P
H1W1 H 0.5634 -0.0478 0.4954 0.119 Uiso 0.5 1 d . U P
H2W1 H 0.5808 0.1073 0.5319 0.119 Uiso 0.5 1 d . U P

loop_
_atom_site_aniso_label
_atom_site_aniso_U_11
_atom_site_aniso_U_22
_atom_site_aniso_U_33
_atom_site_aniso_U_23
_atom_site_aniso_U_13
_atom_site_aniso_U_12
Zn1 0.0417(3) 0.0351(3) 0.0446(3) 0.0128(2) 0.0183(2) 0.0235(2)
O1 0.0524(17) 0.0412(15) 0.0445(15) 0.0161(12) 0.0183(13) 0.0351(14)
C1 0.0333(19) 0.0281(17) 0.0370(19) 0.0067(15) 0.0090(15) 0.0153(15)
C2 0.0338(19) 0.038(2) 0.0333(19) 0.0107(16) 0.0077(15) 0.0210(17)
C3 0.045(2) 0.038(2) 0.036(2) 0.0078(16) 0.0124(17) 0.0252(18)
C4 0.047(2) 0.041(2) 0.041(2) 0.0096(17) 0.0133(18) 0.0286(19)
C5 0.047(2) 0.041(2) 0.045(2) 0.0165(18) 0.0189(18) 0.0281(19)
C6 0.035(2) 0.0292(18) 0.0372(19) 0.0069(15) 0.0112(16) 0.0158(16)
N1 0.0360(17) 0.0294(15) 0.0376(17) 0.0077(13) 0.0102(14) 0.0188(14)
C7 0.039(2) 0.035(2) 0.037(2) 0.0105(16) 0.0093(16) 0.0208(17)
C8 0.034(2) 0.0320(19) 0.040(2) 0.0101(16) 0.0110(16) 0.0160(16)
C9 0.043(2) 0.046(2) 0.041(2) 0.0122(19) 0.0079(18) 0.019(2)
C10 0.056(3) 0.057(3) 0.039(2) 0.017(2) 0.010(2) 0.026(2)
C11 0.057(3) 0.060(3) 0.034(2) 0.010(2) 0.018(2) 0.024(2)
C12 0.044(2) 0.047(2) 0.044(2) 0.0044(19) 0.0149(19) 0.021(2)
C13 0.035(2) 0.036(2) 0.038(2) 0.0130(16) 0.0113(16) 0.0150(17)
N2 0.0344(17) 0.0328(16) 0.0383(17) 0.0091(13) 0.0116(14) 0.0156(14)
C14 0.040(2) 0.044(2) 0.042(2) 0.0104(18) 0.0168(18) 0.0153(19)
C15 0.039(2) 0.036(2) 0.047(2) 0.0101(18) 0.0134(18) 0.0201(18)
C16 0.043(2) 0.069(3) 0.057(3) 0.014(2) 0.013(2) 0.033(2)
C17 0.053(3) 0.076(4) 0.076(4) 0.013(3) 0.012(3) 0.044(3)
C18 0.068(3) 0.082(4) 0.052(3) 0.027(3) 0.011(2) 0.045(3)
C19 0.059(3) 0.069(3) 0.053(3) 0.023(2) 0.020(2) 0.041(3)
N3 0.050(2) 0.048(2) 0.0467(19) 0.0186(16) 0.0169(16) 0.0347(18)
C20 0.056(3) 0.048(2) 0.035(2) 0.0162(18) 0.0161(18) 0.034(2)
C21 0.086(4) 0.051(3) 0.057(3) 0.028(2) 0.027(3) 0.036(3)
C22 0.122(5) 0.086(4) 0.041(3) 0.024(3) 0.034(3) 0.071(4)
C23 0.071(4) 0.104(5) 0.058(3) 0.026(3) 0.001(3) 0.059(4)
C24 0.067(3) 0.053(3) 0.054(3) 0.015(2) 0.022(2) 0.044(3)
C25 0.116(5) 0.074(4) 0.077(4) 0.019(3) 0.040(4) 0.072(4)
C26 0.137(6) 0.065(4) 0.114(5) 0.045(4) 0.066(5) 0.074(4)
C27 0.099(6) 0.119(6) 0.172(8) -0.043(6) -0.044(5) 0.096(5)
O2 0.078(3) 0.0363(16) 0.057(2) 0.0066(15) 0.0289(18) 0.0250(18)
C28 0.095(5) 0.041(3) 0.044(3) 0.009(2) 0.021(3) 0.017(3)
C29 0.056(4) 0.069(4) 0.116(6) 0.002(4) 0.019(4) 0.011(3)
O3 0.129(4) 0.052(3) 0.100(4) -0.008(2) 0.032(3) 0.004(3)
O1W 0.096(7) 0.058(5) 0.153(10) 0.032(6) 0.037(7) 0.038(5)

loop_
_atom_type_symbol
_atom_type_description
_atom_type_scat_dispersion_real
_atom_type_scat_dispersion_imag
_atom_type_scat_source
C C 0.0033 0.0016 'International Tables Vol C Tables 4.2.6.8 and 6.1.1.4'
H H 0.0000 0.0000 'International Tables Vol C Tables 4.2.6.8 and 6.1.1.4'
N N 0.0061 0.0033 'International Tables Vol C Tables 4.2.6.8 and 6.1.1.4'
O O 0.0106 0.0060 'International Tables Vol C Tables 4.2.6.8 and 6.1.1.4'
Zn Zn 0.2839 1.4301 'International Tables Vol C Tables 4.2.6.8 and 6.1.1.4'

loop_
_geom_angle_atom_site_label_1
_geom_angle_atom_site_label_2
_geom_angle_atom_site_label_3
_geom_angle
O1 Zn1 O2 111.90(13)
O1 Zn1 N1 81.72(11)
O2 Zn1 N1 117.07(14)
O1 Zn1 N3 96.64(13)
O2 Zn1 N3 105.44(15)
N1 Zn1 N3 134.85(14)
O1 Zn1 N2 153.34(13)
O2 Zn1 N2 94.73(13)
N1 Zn1 N2 85.06(12)
N3 Zn1 N2 76.67(13)
C1 O1 Zn1 114.5(2)
O1 C1 C6 120.0(3)
O1 C1 C2 122.8(3)
C6 C1 C2 117.1(3)
C3 C2 C1 119.0(3)
C3 C2 C20 121.3(3)
C1 C2 C20 119.6(3)
C2 C3 C4 123.6(4)
C2 C3 H3A 118.2
C4 C3 H3A 118.2
C5 C4 C3 117.4(4)
C5 C4 C24 121.4(4)
C3 C4 C24 121.2(4)
C4 C5 C6 121.8(4)
C4 C5 H5A 119.1
C6 C5 H5A 119.1
C5 C6 N1 125.4(3)
C5 C6 C1 121.0(4)
N1 C6 C1 113.6(3)
C7 N1 C6 123.5(3)
C7 N1 Zn1 126.2(3)
C6 N1 Zn1 110.1(2)
N1 C7 C8 127.2(4)
N1 C7 H7A 116.4
C8 C7 H7A 116.4
C9 C8 C13 117.0(4)
C9 C8 C7 116.3(4)
C13 C8 C7 126.6(4)
C8 C9 C10 121.6(4)
C8 C9 H9A 119.2
C10 C9 H9A 119.2
C11 C10 C9 120.8(4)
C11 C10 H10A 119.6
C9 C10 H10A 119.6
C10 C11 C12 119.8(4)
C10 C11 H11A 120.1
C12 C11 H11A 120.1
C11 C12 C13 120.3(4)
C11 C12 H12A 119.8
C13 C12 H12A 119.8
C12 C13 N2 121.6(4)
C12 C13 C8 120.5(4)
N2 C13 C8 117.9(3)
C14 N2 C13 121.8(3)
C14 N2 Zn1 114.2(3)
C13 N2 Zn1 124.0(3)
N2 C14 C15 119.1(4)
N2 C14 H14A 120.5
C15 C14 H14A 120.5
N3 C15 C16 122.2(4)
N3 C15 C14 115.6(4)
C16 C15 C14 122.1(4)
C15 C16 C17 118.9(5)
C15 C16 H16A 120.5
C17 C16 H16A 120.5
C16 C17 C18 118.4(5)
C16 C17 H17A 120.8
C18 C17 H17A 120.8
C19 C18 C17 119.1(5)
C19 C18 H18A 120.5
C17 C18 H18A 120.5
N3 C19 C18 122.0(5)
N3 C19 H19A 119.0
C18 C19 H19A 119.0
C19 N3 C15 119.5(4)
C19 N3 Zn1 126.4(3)
C15 N3 Zn1 114.2(3)
C21 C20 C23 110.1(4)
C21 C20 C2 108.3(4)
C23 C20 C2 110.1(4)
C21 C20 C22 108.3(4)
C23 C20 C22 108.1(4)
C2 C20 C22 111.9(4)
C20 C21 H21A 109.5
C20 C21 H21B 109.5
H21A C21 H21B 109.5
C20 C21 H21C 109.5
H21A C21 H21C 109.5
H21B C21 H21C 109.5
C20 C22 H22A 109.5
C20 C22 H22B 109.5
H22A C22 H22B 109.5
C20 C22 H22C 109.5
H22A C22 H22C 109.5
H22B C22 H22C 109.5
C20 C23 H23A 109.5
C20 C23 H23B 109.5
H23A C23 H23B 109.5
C20 C23 H23C 109.5
H23A C23 H23C 109.5
H23B C23 H23C 109.5
C27 C24 C25 111.4(5)
C27 C24 C4 110.0(4)
C25 C24 C4 113.3(4)
C27 C24 C26 107.7(6)
C25 C24 C26 105.4(5)
C4 C24 C26 108.7(4)
C24 C25 H25A 109.5
C24 C25 H25B 109.5
H25A C25 H25B 109.5
C24 C25 H25C 109.5
H25A C25 H25C 109.5
H25B C25 H25C 109.5
C24 C26 H26A 109.5
C24 C26 H26B 109.5
H26A C26 H26B 109.5
C24 C26 H26C 109.5
H26A C26 H26C 109.5
H26B C26 H26C 109.5
C24 C27 H27A 109.5
C24 C27 H27B 109.5
H27A C27 H27B 109.5
C24 C27 H27C 109.5
H27A C27 H27C 109.5
H27B C27 H27C 109.5
C28 O2 Zn1 129.3(3)
O2 C28 O3 125.0(6)
O2 C28 C29 118.5(5)
O3 C28 C29 116.5(6)
C28 C29 H29A 109.5
C28 C29 H29B 109.5
H29A C29 H29B 109.5
C28 C29 H29C 109.5
H29A C29 H29C 109.5
H29B C29 H29C 109.5
H1W1 O1W H2W1 124.1(12)

loop_
_geom_bond_atom_site_label_1
_geom_bond_atom_site_label_2
_geom_bond_distance
Zn1 O1 1.977(3)
Zn1 O2 1.991(3)
Zn1 N1 2.086(3)
Zn1 N3 2.110(3)
Zn1 N2 2.174(3)
O1 C1 1.311(4)
C1 C6 1.428(5)
C1 C2 1.436(5)
C2 C3 1.388(5)
C2 C20 1.545(5)
C3 C4 1.396(6)
C3 H3A 0.9300
C4 C5 1.385(6)
C4 C24 1.545(6)
C5 C6 1.393(5)
C5 H5A 0.9300
C6 N1 1.423(5)
N1 C7 1.285(5)
C7 C8 1.471(5)
C7 H7A 0.9300
C8 C9 1.392(6)
C8 C13 1.426(6)
C9 C10 1.393(6)
C9 H9A 0.9300
C10 C11 1.363(7)
C10 H10A 0.9300
C11 C12 1.390(6)
C11 H11A 0.9300
C12 C13 1.392(6)
C12 H12A 0.9300
C13 N2 1.419(5)
N2 C14 1.250(5)
C14 C15 1.460(6)
C14 H14A 0.9300
C15 N3 1.357(5)
C15 C16 1.371(6)
C16 C17 1.391(7)
C16 H16A 0.9300
C17 C18 1.403(8)
C17 H17A 0.9300
C18 C19 1.385(7)
C18 H18A 0.9300
C19 N3 1.321(6)
C19 H19A 0.9300
C20 C21 1.528(7)
C20 C23 1.531(7)
C20 C22 1.549(6)
C21 H21A 0.9600
C21 H21B 0.9600
C21 H21C 0.9600
C22 H22A 0.9600
C22 H22B 0.9600
C22 H22C 0.9600
C23 H23A 0.9600
C23 H23B 0.9600
C23 H23C 0.9600
C24 C27 1.493(9)
C24 C25 1.510(7)
C24 C26 1.566(8)
C25 H25A 0.9600
C25 H25B 0.9600
C25 H25C 0.9600
C26 H26A 0.9600
C26 H26B 0.9600
C26 H26C 0.9600
C27 H27A 0.9600
C27 H27B 0.9600
C27 H27C 0.9600
O2 C28 1.208(7)
C28 O3 1.245(7)
C28 C29 1.526(9)
C29 H29A 0.9600
C29 H29B 0.9600
C29 H29C 0.9600
O1W H1W1 0.852(9)
O1W H2W1 0.910(10)

loop_
_geom_hbond_atom_site_label_D
_geom_hbond_atom_site_label_H
_geom_hbond_atom_site_label_A
_geom_hbond_distance_DH
_geom_hbond_distance_HA
_geom_hbond_distance_DA
_geom_hbond_angle_DHA
_geom_hbond_site_symmetry_A
C7 H7A O1W 0.93 2.45 3.341(11) 159.6 1_565
C14 H14A O2 0.93 2.66 3.304(5) 127.2 2_766
C14 H14A O1W 0.93 2.43 3.144(11) 133.8 2_766
C16 H16A O3 0.93 2.50 3.380(7) 158.9 2_766
O1W H1W1 O3 0.852(9) 1.939(4) 2.791(10) 179.3(8) 2_656
O1W H2W1 O3 0.910(10) 1.716(6) 2.548(11) 150.6(7) .

loop_
_geom_torsion_atom_site_label_1
_geom_torsion_atom_site_label_2
_geom_torsion_atom_site_label_3
_geom_torsion_atom_site_label_4
_geom_torsion
Zn1 O1 C1 C6 0.5(5)
Zn1 O1 C1 C2 179.6(3)
O1 C1 C2 C3 179.4(4)
C6 C1 C2 C3 -1.4(5)
O1 C1 C2 C20 -1.7(6)
C6 C1 C2 C20 177.4(4)
C1 C2 C3 C4 0.6(6)
C20 C2 C3 C4 -178.2(4)
C2 C3 C4 C5 0.1(7)
C2 C3 C4 C24 -178.2(4)
C3 C4 C5 C6 0.1(6)
C24 C4 C5 C6 178.4(4)
C4 C5 C6 N1 -177.5(4)
C4 C5 C6 C1 -1.0(6)
O1 C1 C6 C5 -179.2(4)
C2 C1 C6 C5 1.6(6)
O1 C1 C6 N1 -2.3(5)
C2 C1 C6 N1 178.5(3)
C5 C6 N1 C7 -5.8(6)
C1 C6 N1 C7 177.5(4)
C5 C6 N1 Zn1 179.5(3)
C1 C6 N1 Zn1 2.8(4)
C6 N1 C7 C8 178.1(4)
Zn1 N1 C7 C8 -8.0(6)
N1 C7 C8 C9 169.2(4)
N1 C7 C8 C13 -13.9(7)
C13 C8 C9 C10 1.9(6)
C7 C8 C9 C10 179.1(4)
C8 C9 C10 C11 -1.4(7)
C9 C10 C11 C12 0.7(7)
C10 C11 C12 C13 -0.6(7)
C11 C12 C13 N2 -177.3(4)
C11 C12 C13 C8 1.3(6)
C9 C8 C13 C12 -1.9(6)
C7 C8 C13 C12 -178.8(4)
C9 C8 C13 N2 176.8(4)
C7 C8 C13 N2 -0.1(6)
C12 C13 N2 C14 28.9(6)
C8 C13 N2 C14 -149.8(4)
C12 C13 N2 Zn1 -149.2(3)
C8 C13 N2 Zn1 32.2(5)
C13 N2 C14 C15 178.2(4)
Zn1 N2 C14 C15 -3.6(5)
N2 C14 C15 N3 -0.2(6)
N2 C14 C15 C16 -176.5(4)
N3 C15 C16 C17 1.0(8)
C14 C15 C16 C17 177.1(4)
C15 C16 C17 C18 -1.2(8)
C16 C17 C18 C19 1.2(9)
C17 C18 C19 N3 -1.1(9)
C18 C19 N3 C15 0.9(8)
C18 C19 N3 Zn1 179.6(4)
C16 C15 N3 C19 -0.9(7)
C14 C15 N3 C19 -177.2(4)
C16 C15 N3 Zn1 -179.7(4)
C14 C15 N3 Zn1 4.0(5)
C3 C2 C20 C21 117.9(4)
C1 C2 C20 C21 -60.9(5)
C3 C2 C20 C23 -121.7(5)
C1 C2 C20 C23 59.5(5)
C3 C2 C20 C22 -1.4(6)
C1 C2 C20 C22 179.7(4)
C5 C4 C24 C27 70.2(7)
C3 C4 C24 C27 -111.5(6)
C5 C4 C24 C25 -164.3(5)
C3 C4 C24 C25 13.9(7)
C5 C4 C24 C26 -47.5(6)
C3 C4 C24 C26 130.7(5)
Zn1 O2 C28 O3 175.7(4)
Zn1 O2 C28 C29 -0.6(8)
